data_2007054
loop_
_publ_author_name
'Jasinski, Jerry P.'
'Jasinski, John M.'
'Li, Yu'

_publ_section_title
;6,7,8,9-Tetrahydro-4-trifluoromethyl-2<i>H</i>-pyrano[3,2-<i>g</i>]quinolin-2-one,
 (I), and
 6,7,8,9-Tetrahydro-9-ethyl-4-trifluoromethyl-2<i>H</i>-pyrano[3,2-<i>g</i>]quinolin-2-one,
 (II)
;
_journal_issue 3
_journal_name_full 'Acta Crystallographica Section C'
_journal_page_first 410
_journal_page_last 412
_journal_paper_doi 10.1107/S0108270197007221
_journal_volume 54
_journal_year 1998
_chemical_formula_moiety 'C13 H10 F3 N1 O2'
_chemical_formula_sum 'C13 H10 F3 N O2'
_chemical_formula_weight 269.2
_space_group_IT_number 2
_symmetry_cell_setting triclinic
_symmetry_space_group_name_Hall '-P 1'
_symmetry_space_group_name_H-M 'P -1'
_cell_angle_alpha 92.740(10)
_cell_angle_beta 95.040(10)
_cell_angle_gamma 111.337(10)
_cell_formula_units_Z 2
_cell_length_a 11.044(2)
_cell_length_b 11.809(2)
_cell_length_c 4.6958(7)
_cell_measurement_reflns_used 24
_cell_measurement_temperature 296
_cell_measurement_theta_max 47.47
_cell_measurement_theta_min 41.05
_cell_volume 566.13(17)
_computing_cell_refinement 'MSC/AFC Diffractometer Control Software'
_computing_data_collection
; MSC/AFC Diffractometer Control Software
(Molecular Structure Corporation,  1985)
;
_computing_data_reduction 'TEXSAN PROCESS (Molecular Structure Corporation, 1988)'
_computing_molecular_graphics 'TEXSAN GRAPHICS'
_computing_publication_material 'TEXSAN FINISH'
_computing_structure_refinement 'SHELXL93 (Sheldrick, 1993)'
_computing_structure_solution 'MITHRIL (Gilmore, 1984)'
_diffrn_measurement_device 'Rigaku AFC6S'
_diffrn_measurement_method '\w scans with profile analysis'
_diffrn_radiation_monochromator graphite
_diffrn_radiation_source 'X-ray tube'
_diffrn_radiation_type MoK\a
_diffrn_radiation_wavelength 0.71069
_diffrn_reflns_av_R_equivalents 0.037
_diffrn_reflns_av_sigmaI/netI 0.049
_diffrn_reflns_limit_h_max 13
_diffrn_reflns_limit_h_min 0
_diffrn_reflns_limit_k_max 13
_diffrn_reflns_limit_k_min -14
_diffrn_reflns_limit_l_max 5
_diffrn_reflns_limit_l_min -5
_diffrn_reflns_number 2114
_diffrn_reflns_theta_max 25.0
_diffrn_reflns_theta_min 3.2
_diffrn_standards_decay_% none
_diffrn_standards_interval_count 150
_diffrn_standards_number 3
_exptl_absorpt_coefficient_mu 0.1321
_exptl_absorpt_correction_T_max 1.000
_exptl_absorpt_correction_T_min 0.980
_exptl_absorpt_correction_type '\y scan (North et al., 1968)'
_exptl_crystal_colour yellow
_exptl_crystal_density_diffrn 1.579
_exptl_crystal_density_method 'not measured'
_exptl_crystal_description needle
_exptl_crystal_F_000 276
_exptl_crystal_size_max 1.0
_exptl_crystal_size_mid 0.5
_exptl_crystal_size_min 0.2
_refine_diff_density_max 0.15
_refine_diff_density_min -0.16
_refine_ls_extinction_coef 0.049(6)
_refine_ls_extinction_method SHELXL93
_refine_ls_goodness_of_fit_all 1.03
_refine_ls_goodness_of_fit_obs 1.09
_refine_ls_hydrogen_treatment refall
_refine_ls_matrix_type full
_refine_ls_number_parameters 213
_refine_ls_number_reflns 2001
_refine_ls_number_restraints 0
_refine_ls_R_factor_all 0.067
_refine_ls_R_factor_obs .036
_refine_ls_shift/esd_max 0.003
_refine_ls_structure_factor_coef Fsqd
_refine_ls_weighting_details 'w = 1/[\s^2^(Fo^2^)+(0.0478P)^2^+0.0471P] where P = (Fo^2^+2Fc^2^)/3'
_refine_ls_weighting_scheme calc
_refine_ls_wR_factor_all 0.107
_refine_ls_wR_factor_obs .092
_reflns_number_observed 1386
_reflns_number_total 2001
_reflns_observed_criterion I>2\s(I)
_cod_data_source_file bk1297.cif
_cod_data_source_block 1
_cod_depositor_comments
;
The following automatic conversions were performed:

'_refine_ls_weighting_scheme' value 'calc w =
1/[\s^2^(Fo^2^)+(0.0478P)^2^+0.0471P] where P = (Fo^2^+2Fc^2^)/3' was
changed to 'calc'. New tag '_refine_ls_weighting_details' was
created. The value of the new tag was set to 'w =
1/[\s^2^(Fo^2^)+(0.0478P)^2^+0.0471P] where P = (Fo^2^+2Fc^2^)/3'.

Automatic conversion script
Id: cif_fix_values 3143 2015-03-26 13:38:13Z robertas 
;
_cod_original_cell_volume 566.1(2)
_cod_original_formula_sum 'C13 H10 F3 N1 O2'
_cod_database_code 2007054

loop_
_symmetry_equiv_pos_as_xyz
'x, y, z'
'-x, -y, -z'

loop_
_atom_site_aniso_label
_atom_site_aniso_U_11
_atom_site_aniso_U_22
_atom_site_aniso_U_33
_atom_site_aniso_U_12
_atom_site_aniso_U_13
_atom_site_aniso_U_23
F1 .0416(7) .0777(9) .0518(8) .0145(6) .0103(6) .0134(6)
F2 .0593(8) .0510(8) .0732(9) -.0022(6) .0010(7) -.0094(7)
F3 .0357(7) .1028(12) .0809(10) .0164(7) -.0071(7) .0341(9)
O1 .0371(8) .0417(8) .0535(9) .0087(6) .0017(6) .0153(7)
O11 .0550(10) .0513(9) .0718(11) .0177(8) .0051(8) .0265(8)
N16 .0350(10) .0595(12) .0589(12) .0129(9) -.0043(8) .0140(10)
C2 .0460(12) .0399(11) .0463(12) .0178(9) .0020(9) .0057(10)
C3 .0382(11) .0459(12) .0450(12) .0180(9) -.0007(9) .0053(10)
C4 .0342(10) .0402(11) .0358(10) .0141(8) .0008(8) -.0007(9)
C5 .0317(10) .0378(11) .0402(11) .0083(9) .0035(8) .0047(8)
C6 .0376(10) .0379(10) .0352(10) .0132(8) .0024(8) .0019(8)
C7 .0329(10) .0434(11) .0381(11) .0117(8) -.0023(8) -.0008(9)
C8 .0311(10) .0449(12) .0460(12) .0071(9) .0024(9) .0076(9)
C9 .0358(10) .0352(10) .0391(11) .0101(8) .0017(8) .0057(8)
C10 .0335(10) .0356(10) .0366(10) .0111(8) .0014(8) .0002(8)
C12 .0363(11) .0561(14) .0427(12) .0121(10) -.0027(9) .0073(10)
C13 .0447(12) .0444(12) .0458(13) .0158(10) .0016(10) .0094(10)
C14 .0550(14) .0511(14) .070(2) .0252(11) .0002(12) .0111(13)
C15 .0469(14) .064(2) .068(2) .0253(12) -.0042(12) .0133(13)

loop_
_atom_site_label
_atom_site_fract_x
_atom_site_fract_y
_atom_site_fract_z
_atom_site_U_iso_or_equiv
_atom_site_thermal_displace_type
_atom_site_calc_flag
_atom_site_refinement_flags
_atom_site_occupancy
_atom_site_disorder_group
_atom_site_type_symbol
F1 .61886(11) .28979(12) .2274(3) .0586(4) Uani d . 1 . F
F2 .59885(13) .38948(12) .6006(3) .0685(4) Uani d . 1 . F
F3 .68041(12) .25152(14) .6439(3) .0757(5) Uani d . 1 . F
O1 .20628(13) .02223(12) .5713(3) .0456(4) Uani d . 1 . O
O11 .28678(15) -.06622(14) .8989(4) .0593(5) Uani d . 1 . O
N16 -.0030(2) .2162(2) -.0467(4) .0527(5) Uani d . 1 . N
C2 .3108(2) .0122(2) .7329(5) .0437(5) Uani d . 1 . C
C3 .4386(2) .0969(2) .6910(5) .0426(5) Uani d . 1 . C
C4 .4534(2) .1863(2) .5131(4) .0370(5) Uani d . 1 . C
C5 .3447(2) .2896(2) .1672(4) .0378(5) Uani d . 1 . C
C6 .2328(2) .2959(2) .0280(4) .0373(5) Uani d . 1 . C
C7 .1100(2) .2088(2) .0771(4) .0394(5) Uani d . 1 . C
C8 .1053(2) .1168(2) .2565(4) .0427(5) Uani d . 1 . C
C9 .2192(2) .1137(2) .3909(4) .0376(5) Uani d . 1 . C
C10 .3431(2) .1988(2) .3529(4) .0360(4) Uani d . 1 . C
C12 .5877(2) .2783(2) .4957(4) .0468(5) Uani d . 1 . C
C13 .2365(2) .3953(2) -.1636(5) .0452(5) Uani d . 1 . C
C14 .1148(2) .4261(2) -.1501(7) .0573(6) Uani d . 1 . C
C15 -.0059(3) .3120(2) -.2266(6) .0588(6) Uani d . 1 . C
H3 .505(2) .0858(19) .800(5) .044(6) Uiso d . 1 . H
H5 .428(2) .3500(18) .135(4) .040(5) Uiso d . 1 . H
H8 .024(2) .061(2) .298(5) .052(6) Uiso d . 1 . H
H13A .240(2) .3677(19) -.368(5) .051(6) Uiso d . 1 . H
H13B .316(3) .467(2) -.103(5) .066(7) Uiso d . 1 . H
H14A .114(3) .488(2) -.283(6) .073(8) Uiso d . 1 . H
H14B .114(3) .460(2) .054(6) .075(8) Uiso d . 1 . H
H15A -.078(3) .327(3) -.183(6) .088(10) Uiso d . 1 . H
H15B -.009(2) .286(2) -.439(6) .070(8) Uiso d . 1 . H
H16 -.081(3) .161(2) -.001(5) .056(7) Uiso d . 1 . H

loop_
_atom_type_symbol
_atom_type_description
_atom_type_scat_dispersion_real
_atom_type_scat_dispersion_imag
_atom_type_scat_source
C C 0.0033 0.0016 'International Tables Vol C Tables 4.2.6.8 and 6.1.1.4'
H H 0.0000 0.0000 'International Tables Vol C Tables 4.2.6.8 and 6.1.1.4'
N N 0.0061 0.0033 'International Tables Vol C Tables 4.2.6.8 and 6.1.1.4'
O O 0.0106 0.0060 'International Tables Vol C Tables 4.2.6.8 and 6.1.1.4'
F F 0.0171 0.0103 'International Tables Vol C Tables 4.2.6.8 and 6.1.1.4'

loop_
_geom_angle_atom_site_label_1
_geom_angle_atom_site_label_2
_geom_angle_atom_site_label_3
_geom_angle
_geom_angle_publ_flag
C2 O1 C9 122.72(15) no
C7 N16 C15 123.2(2) no
C7 N16 H16 117.6(15) no
C15 N16 H16 118.9(15) no
O11 C2 O1 116.9(2) no
O11 C2 C3 126.3(2) no
O1 C2 C3 116.8(2) no
C4 C3 C2 121.2(2) no
C4 C3 H3 125.1(13) no
C2 C3 H3 113.6(13) no
C3 C4 C10 121.5(2) no
C3 C4 C12 119.1(2) no
C10 C4 C12 119.4(2) no
C6 C5 C10 122.9(2) no
C6 C5 H5 118.5(12) no
C10 C5 H5 118.7(12) no
C5 C6 C7 118.7(2) no
C5 C6 C13 122.0(2) no
C7 C6 C13 119.2(2) no
N16 C7 C8 120.1(2) no
N16 C7 C6 120.1(2) no
C8 C7 C6 119.7(2) no
C9 C8 C7 119.7(2) no
C9 C8 H8 119.7(13) no
C7 C8 H8 120.4(13) no
C8 C9 O1 116.2(2) no
C8 C9 C10 122.8(2) no
O1 C9 C10 121.0(2) no
C9 C10 C5 116.2(2) no
C9 C10 C4 116.7(2) no
C5 C10 C4 127.1(2) no
F3 C12 F1 106.7(2) no
F3 C12 F2 106.7(2) no
F1 C12 F2 106.1(2) no
F3 C12 C4 112.5(2) no
F1 C12 C4 113.1(2) no
F2 C12 C4 111.3(2) no
C6 C13 C14 110.2(2) no
C6 C13 H13A 110.1(12) no
C14 C13 H13A 108.5(13) no
C6 C13 H13B 108.8(14) no
C14 C13 H13B 110.9(15) no
H13A C13 H13B 108.3(19) no
C15 C14 C13 109.7(2) no
C15 C14 H14A 109.5(15) no
C13 C14 H14A 110.7(16) no
C15 C14 H14B 109.0(15) no
C13 C14 H14B 108.9(15) no
H14A C14 H14B 109.(2) no
N16 C15 C14 110.8(2) no
N16 C15 H15A 103.9(19) no
C14 C15 H15A 109.4(19) no
N16 C15 H15B 111.2(14) no
C14 C15 H15B 107.4(14) no
H15A C15 H15B 114.(2) no

loop_
_geom_bond_atom_site_label_1
_geom_bond_atom_site_label_2
_geom_bond_site_symmetry_2
_geom_bond_distance
_geom_bond_publ_flag
F1 C12 . 1.335(2) no
F2 C12 . 1.338(3) no
F3 C12 . 1.328(2) no
O1 C2 . 1.370(2) no
O1 C9 . 1.379(2) no
O11 C2 . 1.209(2) no
N16 C7 . 1.364(3) no
N16 C15 . 1.452(3) no
C2 C3 . 1.439(3) no
C3 C4 . 1.349(3) no
C4 C10 . 1.433(3) no
C4 C12 . 1.498(3) no
C5 C6 . 1.375(3) no
C5 C10 . 1.410(3) no
C6 C7 . 1.419(3) no
C6 C13 . 1.503(3) no
C7 C8 . 1.395(3) no
C8 C9 . 1.371(3) no
C9 C10 . 1.404(3) no
C13 C14 . 1.520(3) no
C14 C15 . 1.511(3) no
N16 H16 . .92(2) no
C3 H3 . .90(2) no
C5 H5 . .97(2) no
C8 H8 . .95(2) no
C13 H13A . 1.00(2) no
C13 H13B . .98(3) no
C14 H14A . .98(3) no
C14 H14B . 1.02(3) no
C15 H15A . .91(3) no
C15 H15B . 1.02(3) no

loop_
_geom_torsion_atom_site_label_1
_geom_torsion_atom_site_label_2
_geom_torsion_atom_site_label_3
_geom_torsion_atom_site_label_4
_geom_torsion
C9 O1 C2 O11 174.7(2)
C9 O1 C2 C3 -4.6(3)
O11 C2 C3 C4 -175.5(2)
O1 C2 C3 C4 3.8(3)
C2 C3 C4 C10 -1.6(3)
C2 C3 C4 C12 174.9(2)
C10 C5 C6 C7 1.2(3)
C10 C5 C6 C13 178.5(2)
C15 N16 C7 C8 177.6(2)
C15 N16 C7 C6 -1.3(3)
C5 C6 C7 N16 176.8(2)
C13 C6 C7 N16 -0.6(3)
C5 C6 C7 C8 -2.1(3)
C13 C6 C7 C8 -179.4(2)
N16 C7 C8 C9 -176.8(2)
C6 C7 C8 C9 2.0(3)
C7 C8 C9 O1 178.2(2)
C7 C8 C9 C10 -1.1(3)
C2 O1 C9 C8 -176.0(2)
C2 O1 C9 C10 3.3(3)
C8 C9 C10 C5 0.2(3)
O1 C9 C10 C5 -179.0(2)
C8 C9 C10 C4 178.4(2)
O1 C9 C10 C4 -0.9(3)
C6 C5 C10 C9 -0.3(3)
C6 C5 C10 C4 -178.2(2)
C3 C4 C10 C9 0.1(3)
C12 C4 C10 C9 -176.4(2)
C3 C4 C10 C5 178.1(2)
C12 C4 C10 C5 1.5(3)
C3 C4 C12 F3 6.5(3)
C10 C4 C12 F3 -176.9(2)
C3 C4 C12 F1 127.4(2)
C10 C4 C12 F1 -55.9(3)
C3 C4 C12 F2 -113.2(2)
C10 C4 C12 F2 63.4(2)
C5 C6 C13 C14 -147.7(2)
C7 C6 C13 C14 29.6(3)
C6 C13 C14 C15 -55.8(3)
C7 N16 C15 C14 -26.4(4)
C13 C14 C15 N16 54.3(3)

loop_
_cod_related_entry_id
_cod_related_entry_database
_cod_related_entry_code
1 ChemSpider 91070
